data_7117540
loop_
_publ_author_name
'L. H. Blair'
'A. Colakel'
'R. M. Vrcelj'
'I. Sinclair'
'S. J. Coles'

_publ_section_title
;
 Metal-organic fireworks: MOFs as integrated structural scaffolds for
 pyrotechnic materials
;
_journal_name_full Chem.Commun.
_journal_page_first 12185
_journal_paper_doi 10.1039/C5cc04174K
_journal_volume 51
_journal_year 2015
_chemical_formula_moiety 'C8 Ca F4 N O7, C5 H6 N'
_chemical_formula_sum 'C13 H6 Ca F4 N2 O7'
_chemical_formula_weight 418.28
_chemical_name_systematic
;
 ?
;
_space_group_crystal_system monoclinic
_space_group_IT_number 14
_space_group_name_Hall '-P 2yn'
_space_group_name_H-M_alt 'P 1 21/n 1'
_symmetry_space_group_name_Hall '-P 2yn'
_symmetry_space_group_name_H-M 'P 1 21/n 1'
_atom_sites_solution_hydrogens mixed
_atom_sites_solution_primary iterative
_audit_creation_date 2015-01-29
_audit_creation_method
;
Olex2 1.2
(compiled 2015.01.19 svn.r3143 for OlexSys, GUI svn.r4992)
;
_audit_update_record
;
2015-01-30 deposited with the CCDC.
2015-06-23 downloaded from the CCDC.
;
_cell_angle_alpha 90
_cell_angle_beta 96.661(6)
_cell_angle_gamma 90
_cell_formula_units_Z 4
_cell_length_a 4.4398(3)
_cell_length_b 23.0380(18)
_cell_length_c 14.3878(9)
_cell_measurement_reflns_used 13779
_cell_measurement_temperature 100(2)
_cell_measurement_theta_max 27.5
_cell_measurement_theta_min 2.6
_cell_volume 1461.71(18)
_computing_cell_refinement
;
CrysAlisPro, Agilent Technologies,
Version 1.171.37.35 (release 13-08-2014 CrysAlis171 .NET)
(compiled Aug 13 2014,18:06:01)
;
_computing_data_collection 'CrystalClear-SM Expert 3.1 b27 (Rigaku, 2013)'
_computing_data_reduction
;
CrysAlisPro, Agilent Technologies,
Version 1.171.37.35 (release 13-08-2014 CrysAlis171 .NET)
(compiled Aug 13 2014,18:06:01)
;
_computing_molecular_graphics 'Olex2 (Dolomanov et al., 2009)'
_computing_publication_material 'Olex2 (Dolomanov et al., 2009)'
_computing_structure_refinement 'ShelXL (Sheldrick, 2008)'
_computing_structure_solution
;
Superflip (Palatinus & Chapuis, 2007;Palatinus & van der Lee, 2008;
Palatinus et al., 2012)
;
_diffrn_ambient_temperature 100(2)
_diffrn_detector 'CCD area detector'
_diffrn_detector_area_resol_mean 28.5714
_diffrn_detector_type 'Rigaku HG Saturn724+ (2x2 bin mode)'
_diffrn_measured_fraction_theta_full 1.000
_diffrn_measured_fraction_theta_max 1.000
_diffrn_measurement_details
;
scan:
    Number of images: 216
               Slice: -35.0000 - 73.0000
         Image width: 0.5000
            Exp time: 55.0000
       Rotation axis: Omega
               Omega: 0.0000
               Kappa: 72.0000
                 Phi: -60.0000
                 XTD: 44.9209
              2theta: -17.4942
scan:
    Number of images: 182
               Slice: -69.0000 - 22.0000
         Image width: 0.5000
            Exp time: 55.0000
       Rotation axis: Omega
               Omega: 0.0000
               Kappa: -72.0000
                 Phi: -180.0000
                 XTD: 44.9209
              2theta: -17.4942
scan:
    Number of images: 182
               Slice: -69.0000 - 22.0000
         Image width: 0.5000
            Exp time: 55.0000
       Rotation axis: Omega
               Omega: 0.0000
               Kappa: -72.0000
                 Phi: 0.0000
                 XTD: 44.9209
              2theta: -17.4942
scan:
    Number of images: 171
               Slice: -59.5000 - 26.0000
         Image width: 0.5000
            Exp time: 55.0000
       Rotation axis: Omega
               Omega: 0.0000
               Kappa: 0.0000
                 Phi: 150.0000
                 XTD: 44.9209
              2theta: -17.4942
scan:
    Number of images: 34
               Slice: -31.0000 - -14.0000
         Image width: 0.5000
            Exp time: 55.0000
       Rotation axis: Omega
               Omega: 0.0000
               Kappa: 54.0000
                 Phi: 150.0000
                 XTD: 44.9209
              2theta: -17.4942
scan:
    Number of images: 216
               Slice: -35.0000 - 73.0000
         Image width: 0.5000
            Exp time: 55.0000
       Rotation axis: Omega
               Omega: 0.0000
               Kappa: 72.0000
                 Phi: -120.0000
                 XTD: 44.9209
              2theta: -17.4942
scan:
    Number of images: 124
               Slice: -69.0000 - -7.0000
         Image width: 0.5000
            Exp time: 55.0000
       Rotation axis: Omega
               Omega: 0.0000
               Kappa: -72.0000
                 Phi: 120.0000
                 XTD: 44.9209
              2theta: -17.4942
;
_diffrn_measurement_device 'four-circle \k diffractometer'
_diffrn_measurement_device_type 'Rigaku AFC12 (Right)'
_diffrn_measurement_method 'profile data from \w-scans'
_diffrn_measurement_specimen_support 'MiTeGen MicroMesh'
_diffrn_orient_matrix_type d*Trek
_diffrn_orient_matrix_UB_11 0.164880
_diffrn_orient_matrix_UB_12 0.154928
_diffrn_orient_matrix_UB_13 -0.005662
_diffrn_orient_matrix_UB_21 -0.041221
_diffrn_orient_matrix_UB_22 0.055849
_diffrn_orient_matrix_UB_23 0.008030
_diffrn_orient_matrix_UB_31 0.004306
_diffrn_orient_matrix_UB_32 -0.003010
_diffrn_orient_matrix_UB_33 0.043038
_diffrn_radiation_collimation 0.3
_diffrn_radiation_monochromator 'Confocal mirrors, VHF Varimax'
_diffrn_radiation_probe x-ray
_diffrn_radiation_type MoK\a
_diffrn_radiation_wavelength 0.71073
_diffrn_reflns_av_R_equivalents 0.1066
_diffrn_reflns_av_unetI/netI 0.0832
_diffrn_reflns_laue_measured_fraction_full 1.000
_diffrn_reflns_laue_measured_fraction_max 1.000
_diffrn_reflns_limit_h_max 5
_diffrn_reflns_limit_h_min -5
_diffrn_reflns_limit_k_max 28
_diffrn_reflns_limit_k_min -29
_diffrn_reflns_limit_l_max 18
_diffrn_reflns_limit_l_min -18
_diffrn_reflns_number 18914
_diffrn_reflns_point_group_measured_fraction_full 1.000
_diffrn_reflns_point_group_measured_fraction_max 1.000
_diffrn_reflns_theta_full 25.242
_diffrn_reflns_theta_max 27.483
_diffrn_reflns_theta_min 1.677
_diffrn_source 'Rotating Anode'
_diffrn_source_current 55.0
_diffrn_source_power 2.475
_diffrn_source_target Mo
_diffrn_source_type 'Rotating Anode'
_diffrn_source_voltage 45.0
_exptl_absorpt_coefficient_mu 0.524
_exptl_absorpt_correction_T_max 1.000
_exptl_absorpt_correction_T_min 0.221
_exptl_absorpt_correction_type multi-scan
_exptl_absorpt_process_details
;
CrysAlisPro, Agilent Technologies,
Version 1.171.37.35 (release 13-08-2014 CrysAlis171 .NET)
(compiled Aug 13 2014,18:06:01)
;
_exptl_crystal_colour Colorless
_exptl_crystal_density_diffrn 1.901
_exptl_crystal_description Needle
_exptl_crystal_F_000 840
_exptl_crystal_size_max 0.13
_exptl_crystal_size_mid 0.01
_exptl_crystal_size_min 0.01
_refine_diff_density_max 0.550
_refine_diff_density_min -0.636
_refine_diff_density_rms 0.175
_refine_ls_extinction_coef .
_refine_ls_extinction_method none
_refine_ls_goodness_of_fit_ref 1.095
_refine_ls_hydrogen_treatment mixed
_refine_ls_matrix_type full
_refine_ls_number_parameters 248
_refine_ls_number_reflns 3350
_refine_ls_number_restraints 0
_refine_ls_restrained_S_all 1.095
_refine_ls_R_factor_all 0.1085
_refine_ls_R_factor_gt 0.0594
_refine_ls_shift/su_max 0.000
_refine_ls_shift/su_mean 0.000
_refine_ls_structure_factor_coef Fsqd
_refine_ls_weighting_details 'w=1/[\s^2^(Fo^2^)+(0.0833P)^2^] where P=(Fo^2^+2Fc^2^)/3'
_refine_ls_weighting_scheme calc
_refine_ls_wR_factor_gt 0.1281
_refine_ls_wR_factor_ref 0.1623
_reflns_Friedel_coverage 0.000
_reflns_friedel_fraction_full .
_reflns_friedel_fraction_max .
_reflns_number_gt 2263
_reflns_number_total 3350
_reflns_threshold_expression 'I > 2\s(I)'
_cod_data_source_file c5cc04174k2.cif
_cod_data_source_block ca_altfbdc_2
_cod_original_cell_volume 1461.69(17)
_cod_database_code 7117540
_shelxl_version_number 2013-3
_shelx_space_group_comment
;
The symmetry employed for this shelxl refinement is uniquely defined
by the following loop, which should always be used as a source of
symmetry information in preference to the above space-group names.
They are only intended as comments.
;
_olex2_refinement_description
;
1. Fixed Uiso
 At 1.2 times of:
  All C(H) groups
2.a Aromatic/amide H refined with riding coordinates:
 C101(H10A), C102(H102), C103(H103), C104(H104), C105(H105)
;
_olex2_submission_original_sample_id '2014lhb124, lhb'
_olex2_submission_special_instructions 'No special instructions were received'

loop_
_space_group_symop_operation_xyz
'x, y, z'
'-x+1/2, y+1/2, -z+1/2'
'-x, -y, -z'
'x-1/2, -y-1/2, z-1/2'

loop_
_atom_site_label
_atom_site_type_symbol
_atom_site_fract_x
_atom_site_fract_y
_atom_site_fract_z
_atom_site_U_iso_or_equiv
_atom_site_adp_type
_atom_site_occupancy
_atom_site_site_symmetry_order
_atom_site_calc_flag
_atom_site_refinement_flags_posn
_atom_site_refinement_flags_adp
_atom_site_refinement_flags_occupancy
_atom_site_disorder_assembly
_atom_site_disorder_group
Ca1 Ca 0.87377(17) 0.41899(3) 0.50393(5) 0.0114(2) Uani 1 1 d . . . . .
F1 F 0.1732(5) 0.45754(10) 0.80156(15) 0.0216(6) Uani 1 1 d . . . . .
F2 F 0.2192(5) 0.52372(11) 0.95744(15) 0.0247(6) Uani 1 1 d . . . . .
F3 F 0.5582(6) 0.62147(11) 0.96716(15) 0.0250(6) Uani 1 1 d . . . . .
F4 F 0.8447(5) 0.65442(10) 0.82277(15) 0.0212(6) Uani 1 1 d . . . . .
O1 O 0.6192(6) 0.44628(12) 0.63340(17) 0.0139(6) Uani 1 1 d . . . . .
O2 O 0.1902(6) 0.49343(11) 0.58486(17) 0.0141(6) Uani 1 1 d . . . . .
O3 O 1.0389(6) 0.61950(12) 0.65537(17) 0.0147(6) Uani 1 1 d . . . . .
O4 O 0.6381(6) 0.58442(11) 0.56698(17) 0.0133(6) Uani 1 1 d . . . . .
O11 O 0.7541(7) 0.31456(13) 0.5302(2) 0.0253(7) Uani 1 1 d . . . . .
O12 O 1.1353(6) 0.34892(12) 0.62007(19) 0.0202(7) Uani 1 1 d . . . . .
O13 O 1.0165(8) 0.25790(13) 0.6299(2) 0.0299(8) Uani 1 1 d . . . . .
N11 N 0.9671(8) 0.30554(15) 0.5946(2) 0.0190(8) Uani 1 1 d . . . . .
C1 C 0.4288(8) 0.48448(17) 0.6401(3) 0.0127(8) Uani 1 1 d . . . . .
C2 C 0.4758(8) 0.52321(17) 0.7266(3) 0.0126(8) Uani 1 1 d . . . . .
C3 C 0.3387(9) 0.50678(18) 0.8038(3) 0.0154(8) Uani 1 1 d . . . . .
C4 C 0.3648(9) 0.53976(19) 0.8843(3) 0.0168(9) Uani 1 1 d . . . . .
C5 C 0.5354(9) 0.58902(18) 0.8886(3) 0.0178(9) Uani 1 1 d . . . . .
C6 C 0.6797(8) 0.60561(18) 0.8135(3) 0.0156(8) Uani 1 1 d . . . . .
C7 C 0.6495(8) 0.57376(17) 0.7312(3) 0.0130(8) Uani 1 1 d . . . . .
C8 C 0.7874(9) 0.59509(16) 0.6466(3) 0.0135(8) Uani 1 1 d . . . . .
N101 N 0.5430(9) 0.30840(17) 0.7679(3) 0.0222(9) Uani 1 1 d . . . . .
H101 H 0.426(11) 0.3160(19) 0.729(3) 0.019(13) Uiso 1 1 d . . . . .
C101 C 0.5478(10) 0.2574(2) 0.8104(3) 0.0222(10) Uani 1 1 d . . . . .
H10A H 0.4221 0.2267 0.7845 0.027 Uiso 1 1 calc R . . . .
C102 C 0.7361(10) 0.24910(19) 0.8924(3) 0.0211(9) Uani 1 1 d . . . . .
H102 H 0.7443 0.2125 0.9231 0.025 Uiso 1 1 calc R . . . .
C103 C 0.9119(10) 0.29460(19) 0.9291(3) 0.0207(9) Uani 1 1 d . . . . .
H103 H 1.0423 0.2897 0.9857 0.025 Uiso 1 1 calc R . . . .
C104 C 0.8983(10) 0.34735(19) 0.8833(3) 0.0214(9) Uani 1 1 d . . . . .
H104 H 1.0174 0.3791 0.9086 0.026 Uiso 1 1 calc R . . . .
C105 C 0.7117(9) 0.35346(19) 0.8013(3) 0.0209(9) Uani 1 1 d . . . . .
H105 H 0.7022 0.3893 0.7685 0.025 Uiso 1 1 calc R . . . .

loop_
_atom_site_aniso_label
_atom_site_aniso_U_11
_atom_site_aniso_U_22
_atom_site_aniso_U_33
_atom_site_aniso_U_23
_atom_site_aniso_U_13
_atom_site_aniso_U_12
Ca1 0.0090(4) 0.0169(4) 0.0081(4) 0.0001(3) 0.0009(3) -0.0002(3)
F1 0.0207(13) 0.0299(15) 0.0142(12) 0.0032(10) 0.0027(10) -0.0083(11)
F2 0.0237(13) 0.0434(16) 0.0086(12) 0.0025(10) 0.0089(10) -0.0048(12)
F3 0.0295(14) 0.0363(16) 0.0096(11) -0.0103(10) 0.0036(10) -0.0035(12)
F4 0.0245(13) 0.0233(14) 0.0165(12) -0.0083(10) 0.0051(10) -0.0070(11)
O1 0.0130(14) 0.0189(16) 0.0104(13) 0.0030(11) 0.0033(11) 0.0028(12)
O2 0.0123(13) 0.0191(15) 0.0106(12) -0.0006(11) -0.0007(10) 0.0006(12)
O3 0.0107(13) 0.0207(16) 0.0129(13) -0.0013(11) 0.0021(11) -0.0028(12)
O4 0.0098(13) 0.0219(15) 0.0080(13) -0.0007(11) 0.0006(10) 0.0005(12)
O11 0.0231(16) 0.0267(18) 0.0234(16) 0.0004(13) -0.0089(13) -0.0049(14)
O12 0.0201(15) 0.0203(16) 0.0185(15) 0.0033(12) -0.0048(12) -0.0048(13)
O13 0.040(2) 0.0214(18) 0.0273(18) 0.0073(14) -0.0013(15) 0.0008(15)
N11 0.0196(18) 0.024(2) 0.0143(17) -0.0011(15) 0.0049(14) 0.0006(16)
C1 0.0098(19) 0.018(2) 0.0103(18) 0.0033(15) 0.0021(14) -0.0043(16)
C2 0.0068(17) 0.020(2) 0.0101(19) 0.0029(15) -0.0010(14) 0.0011(16)
C3 0.0120(19) 0.021(2) 0.0122(19) 0.0016(16) -0.0022(15) -0.0019(17)
C4 0.0108(19) 0.033(3) 0.0066(18) 0.0051(16) 0.0025(15) 0.0033(18)
C5 0.017(2) 0.027(3) 0.0083(19) -0.0050(16) -0.0024(15) 0.0036(18)
C6 0.0091(18) 0.024(2) 0.0136(19) -0.0018(16) -0.0003(15) 0.0008(17)
C7 0.0079(18) 0.018(2) 0.0124(18) 0.0024(15) -0.0009(14) 0.0037(16)
C8 0.0150(19) 0.014(2) 0.0114(19) -0.0004(15) 0.0021(15) 0.0035(17)
N101 0.0168(19) 0.035(2) 0.0132(19) 0.0020(16) -0.0022(15) 0.0057(17)
C101 0.020(2) 0.024(3) 0.024(2) -0.0072(18) 0.0071(18) -0.0025(18)
C102 0.022(2) 0.020(2) 0.021(2) 0.0040(17) 0.0053(18) 0.0003(19)
C103 0.020(2) 0.031(3) 0.012(2) 0.0028(17) 0.0019(16) 0.0046(19)
C104 0.021(2) 0.024(2) 0.018(2) 0.0028(18) 0.0000(17) -0.0030(19)
C105 0.022(2) 0.025(2) 0.017(2) 0.0075(18) 0.0040(17) 0.0040(19)

loop_
_atom_type_symbol
_atom_type_description
_atom_type_scat_dispersion_real
_atom_type_scat_dispersion_imag
_atom_type_scat_source
C C 0.0033 0.0016 'International Tables Vol C Tables 4.2.6.8 and 6.1.1.4'
H H 0.0000 0.0000 'International Tables Vol C Tables 4.2.6.8 and 6.1.1.4'
Ca Ca 0.2262 0.3064 'International Tables Vol C Tables 4.2.6.8 and 6.1.1.4'
F F 0.0171 0.0103 'International Tables Vol C Tables 4.2.6.8 and 6.1.1.4'
N N 0.0061 0.0033 'International Tables Vol C Tables 4.2.6.8 and 6.1.1.4'
O O 0.0106 0.0060 'International Tables Vol C Tables 4.2.6.8 and 6.1.1.4'

loop_
_geom_angle_atom_site_label_1
_geom_angle_atom_site_label_2
_geom_angle_atom_site_label_3
_geom_angle
_geom_angle_site_symmetry_1
_geom_angle_site_symmetry_3
Ca1 Ca1 Ca1 180.0 1_455 1_655
O1 Ca1 Ca1 55.43(7) . 1_455
O1 Ca1 Ca1 124.57(7) . 1_655
O1 Ca1 O2 74.82(9) . 1_655
O1 Ca1 O2 99.10(9) . 3_666
O1 Ca1 O3 160.28(9) . 3_766
O1 Ca1 O4 80.06(9) . 3_666
O1 Ca1 O4 147.41(9) . 3_766
O1 Ca1 O11 90.44(10) . .
O1 Ca1 O12 82.73(9) . .
O2 Ca1 Ca1 93.26(6) 3_666 1_655
O2 Ca1 Ca1 58.45(6) 1_655 1_655
O2 Ca1 Ca1 121.55(6) 1_655 1_455
O2 Ca1 Ca1 86.74(6) 3_666 1_455
O2 Ca1 O2 71.69(10) 3_666 1_655
O2 Ca1 O3 80.36(9) 3_666 3_766
O2 Ca1 O3 122.78(9) 1_655 3_766
O2 Ca1 O4 82.14(9) 3_666 3_766
O2 Ca1 O4 74.76(9) 1_655 3_766
O2 Ca1 O11 151.55(9) 3_666 .
O2 Ca1 O11 136.75(9) 1_655 .
O2 Ca1 O12 86.43(9) 1_655 .
O2 Ca1 O12 156.52(9) 3_666 .
O3 Ca1 Ca1 104.98(6) 3_766 1_455
O3 Ca1 Ca1 75.02(6) 3_766 1_655
O4 Ca1 Ca1 25.26(6) 3_666 1_455
O4 Ca1 Ca1 154.74(6) 3_666 1_655
O4 Ca1 Ca1 156.02(6) 3_766 1_455
O4 Ca1 Ca1 23.97(6) 3_766 1_655
O4 Ca1 O2 134.36(9) 3_666 1_655
O4 Ca1 O2 75.53(9) 3_666 3_666
O4 Ca1 O3 52.28(8) 3_766 3_766
O4 Ca1 O3 80.75(9) 3_666 3_766
O4 Ca1 O4 130.77(11) 3_666 3_766
O4 Ca1 O11 103.92(10) 3_766 .
O4 Ca1 O11 79.88(9) 3_666 .
O4 Ca1 O12 127.51(9) 3_666 .
O4 Ca1 O12 84.00(9) 3_766 .
O11 Ca1 Ca1 103.29(7) . 1_655
O11 Ca1 Ca1 76.72(7) . 1_455
O11 Ca1 O3 81.79(10) . 3_766
O11 Ca1 O12 51.02(9) . .
O12 Ca1 Ca1 67.32(7) . 1_655
O12 Ca1 Ca1 112.68(7) . 1_455
O12 Ca1 O3 105.68(9) . 3_766
C1 O1 Ca1 130.1(2) . .
Ca1 O2 Ca1 108.31(10) 3_666 1_455
C1 O2 Ca1 120.9(2) . 3_666
C1 O2 Ca1 125.6(2) . 1_455
C8 O3 Ca1 88.9(2) . 3_766
Ca1 O4 Ca1 130.77(11) 3_666 3_766
C8 O4 Ca1 89.3(2) . 3_766
C8 O4 Ca1 139.4(2) . 3_666
N11 O11 Ca1 96.6(2) . .
N11 O12 Ca1 95.9(2) . .
O11 N11 O12 116.5(3) . .
O13 N11 O11 122.5(4) . .
O13 N11 O12 121.0(3) . .
O1 C1 Ca1 132.9(2) . 3_666
O1 C1 O2 126.8(4) . .
O1 C1 C2 116.9(3) . .
O2 C1 Ca1 39.46(18) . 3_666
O2 C1 C2 116.3(3) . .
C2 C1 Ca1 97.4(2) . 3_666
C3 C2 C1 117.7(3) . .
C3 C2 C7 118.9(4) . .
C7 C2 C1 123.4(3) . .
F1 C3 C2 120.1(3) . .
F1 C3 C4 118.4(3) . .
C4 C3 C2 121.5(4) . .
F2 C4 C3 120.2(4) . .
F2 C4 C5 120.5(4) . .
C5 C4 C3 119.3(4) . .
F3 C5 C4 119.1(3) . .
F3 C5 C6 120.6(4) . .
C4 C5 C6 120.3(4) . .
F4 C6 C5 117.0(3) . .
F4 C6 C7 121.8(3) . .
C5 C6 C7 121.1(4) . .
C2 C7 C8 120.5(3) . .
C6 C7 C2 118.8(3) . .
C6 C7 C8 120.6(3) . .
O3 C8 Ca1 64.73(19) . 3_766
O3 C8 O4 122.9(3) . .
O3 C8 C7 120.7(3) . .
O4 C8 Ca1 63.45(18) . 3_766
O4 C8 C7 116.4(3) . .
C7 C8 Ca1 153.3(3) . 3_766
C101 N101 H101 122(4) . .
C101 N101 C105 123.0(4) . .
C105 N101 H101 114(4) . .
N101 C101 H10A 120.2 . .
N101 C101 C102 119.7(4) . .
C102 C101 H10A 120.2 . .
C101 C102 H102 120.5 . .
C103 C102 C101 118.9(4) . .
C103 C102 H102 120.5 . .
C102 C103 H103 120.1 . .
C102 C103 C104 119.8(4) . .
C104 C103 H103 120.1 . .
C103 C104 H104 120.3 . .
C105 C104 C103 119.4(4) . .
C105 C104 H104 120.3 . .
N101 C105 C104 119.2(4) . .
N101 C105 H105 120.4 . .
C104 C105 H105 120.4 . .

loop_
_geom_bond_atom_site_label_1
_geom_bond_atom_site_label_2
_geom_bond_distance
_geom_bond_site_symmetry_2
Ca1 Ca1 4.4398(3) 1_655
Ca1 Ca1 4.4397(3) 1_455
Ca1 O1 2.373(3) .
Ca1 O2 2.387(3) 3_666
Ca1 O2 2.427(3) 1_655
Ca1 O3 2.529(3) 3_766
Ca1 O4 2.501(3) 3_766
Ca1 O4 2.382(3) 3_666
Ca1 O11 2.502(3) .
Ca1 O12 2.509(3) .
F1 C3 1.350(4) .
F2 C4 1.349(4) .
F3 C5 1.349(4) .
F4 C6 1.340(5) .
O1 C1 1.232(5) .
O2 Ca1 2.387(3) 3_666
O2 Ca1 2.427(3) 1_455
O2 C1 1.265(4) .
O3 Ca1 2.529(3) 3_766
O3 C8 1.244(5) .
O4 Ca1 2.382(3) 3_666
O4 Ca1 2.501(3) 3_766
O4 C8 1.280(4) .
O11 N11 1.262(4) .
O12 N11 1.276(4) .
O13 N11 1.219(4) .
C1 Ca1 3.225(4) 3_666
C1 C2 1.525(5) .
C2 C3 1.380(5) .
C2 C7 1.394(5) .
C3 C4 1.379(5) .
C4 C5 1.362(6) .
C5 C6 1.373(5) .
C6 C7 1.386(5) .
C7 C8 1.507(5) .
C8 Ca1 2.796(4) 3_766
N101 H101 0.74(5) .
N101 C101 1.323(6) .
N101 C105 1.337(6) .
C101 H10A 0.9500 .
C101 C102 1.378(6) .
C102 H102 0.9500 .
C102 C103 1.375(6) .
C103 H103 0.9500 .
C103 C104 1.380(6) .
C104 H104 0.9500 .
C104 C105 1.369(6) .
C105 H105 0.9500 .

loop_
_geom_hbond_atom_site_label_D
_geom_hbond_atom_site_label_H
_geom_hbond_atom_site_label_A
_geom_hbond_distance_DH
_geom_hbond_distance_HA
_geom_hbond_distance_DA
_geom_hbond_angle_DHA
_geom_hbond_site_symmetry_A
N101 H101 O12 0.74(5) 2.05(5) 2.789(5) 171(5) 1_455

loop_
_geom_torsion_atom_site_label_1
_geom_torsion_atom_site_label_2
_geom_torsion_atom_site_label_3
_geom_torsion_atom_site_label_4
_geom_torsion
_geom_torsion_site_symmetry_1
_geom_torsion_site_symmetry_2
_geom_torsion_site_symmetry_3
_geom_torsion_site_symmetry_4
Ca1 O1 C1 Ca1 -1.9(5) . . . 3_666
Ca1 O1 C1 O2 49.7(5) . . . .
Ca1 O1 C1 C2 -133.7(3) . . . .
Ca1 O2 C1 Ca1 151.4(4) 1_455 . . 3_666
Ca1 O2 C1 O1 36.0(5) 1_455 . . .
Ca1 O2 C1 O1 -115.4(4) 3_666 . . .
Ca1 O2 C1 C2 -140.6(3) 1_455 . . .
Ca1 O2 C1 C2 68.0(4) 3_666 . . .
Ca1 O3 C8 O4 -26.6(4) 3_766 . . .
Ca1 O3 C8 C7 150.3(3) 3_766 . . .
Ca1 O4 C8 Ca1 -171.8(4) 3_666 . . 3_766
Ca1 O4 C8 O3 -144.8(3) 3_666 . . .
Ca1 O4 C8 O3 26.9(4) 3_766 . . .
Ca1 O4 C8 C7 38.1(5) 3_666 . . .
Ca1 O4 C8 C7 -150.1(3) 3_766 . . .
Ca1 O11 N11 O12 1.9(3) . . . .
Ca1 O11 N11 O13 -176.6(3) . . . .
Ca1 O12 N11 O11 -1.8(3) . . . .
Ca1 O12 N11 O13 176.6(3) . . . .
Ca1 C1 C2 C3 121.4(3) 3_666 . . .
Ca1 C1 C2 C7 -58.8(4) 3_666 . . .
F1 C3 C4 F2 -2.1(5) . . . .
F1 C3 C4 C5 178.8(3) . . . .
F2 C4 C5 F3 0.3(6) . . . .
F2 C4 C5 C6 -179.1(3) . . . .
F3 C5 C6 F4 0.9(5) . . . .
F3 C5 C6 C7 -177.7(4) . . . .
F4 C6 C7 C2 179.6(3) . . . .
F4 C6 C7 C8 -3.7(6) . . . .
O1 C1 C2 C3 -92.0(4) . . . .
O1 C1 C2 C7 87.8(5) . . . .
O2 C1 C2 C3 84.9(4) . . . .
O2 C1 C2 C7 -95.3(4) . . . .
C1 C2 C3 F1 0.8(5) . . . .
C1 C2 C3 C4 -178.8(4) . . . .
C1 C2 C7 C6 -179.5(4) . . . .
C1 C2 C7 C8 3.8(6) . . . .
C2 C3 C4 F2 177.6(3) . . . .
C2 C3 C4 C5 -1.5(6) . . . .
C2 C7 C8 Ca1 -50.9(7) . . . 3_766
C2 C7 C8 O3 -145.2(4) . . . .
C2 C7 C8 O4 31.9(5) . . . .
C3 C2 C7 C6 0.3(5) . . . .
C3 C2 C7 C8 -176.3(3) . . . .
C3 C4 C5 F3 179.4(3) . . . .
C3 C4 C5 C6 0.0(6) . . . .
C4 C5 C6 F4 -179.7(4) . . . .
C4 C5 C6 C7 1.6(6) . . . .
C5 C6 C7 C2 -1.8(6) . . . .
C5 C6 C7 C8 174.9(4) . . . .
C6 C7 C8 Ca1 132.5(5) . . . 3_766
C6 C7 C8 O3 38.1(5) . . . .
C6 C7 C8 O4 -144.7(4) . . . .
C7 C2 C3 F1 -179.0(3) . . . .
C7 C2 C3 C4 1.3(6) . . . .
N101 C101 C102 C103 1.1(6) . . . .
C101 N101 C105 C104 -0.3(6) . . . .
C101 C102 C103 C104 -0.3(6) . . . .
C102 C103 C104 C105 -0.7(6) . . . .
C103 C104 C105 N101 1.0(6) . . . .
C105 N101 C101 C102 -0.8(6) . . . .
